data_7016993
loop_
_publ_author_name
'Ho, Joanne H. H.'
'Wagler, J\"org'
'Willis, Anthony C.'
'Messerle, Barbara A.'

_publ_section_title
;
 Synthesis and structures of homo- and heterobimetallic rhodium(i) and/or
 iridium(i) complexes of binucleating bis(1-pyrazolyl)methane ligands.
;
_journal_issue 41
_journal_name_full 'Dalton transactions (Cambridge, England : 2003)'
_journal_page_first 11031
_journal_page_last 11042
_journal_paper_doi 10.1039/c1dt10499c
_journal_volume 40
_journal_year 2011
_chemical_formula_moiety 'C36 H42 N8 Rh2, 2(C32 H12 B F24), 0.3(C H2 Cl2)'
_chemical_formula_sum 'C100.3 H66.6 B2 Cl0.6 F48 N8 Rh2'
_chemical_formula_weight 2544.53
_chemical_name_systematic
;
?
;
_space_group_IT_number 14
_symmetry_cell_setting monoclinic
_symmetry_space_group_name_Hall '-P 2yn'
_symmetry_space_group_name_H-M 'P 1 21/n 1'
_atom_sites_solution_hydrogens geom
_atom_sites_solution_primary direct
_atom_sites_solution_secondary difmap
_audit_creation_method SHELXL-97
_cell_angle_alpha 90.00
_cell_angle_beta 103.5880(10)
_cell_angle_gamma 90.00
_cell_formula_units_Z 2
_cell_length_a 13.1485(3)
_cell_length_b 26.1740(6)
_cell_length_c 15.2911(3)
_cell_measurement_reflns_used 9777
_cell_measurement_temperature 150(2)
_cell_measurement_theta_max 30.00
_cell_measurement_theta_min 2.33
_cell_volume 5115.12(19)
_computing_cell_refinement 'Bruker SMART'
_computing_data_collection 'Bruker SMART'
_computing_data_reduction 'Bruker SAINT'
_computing_molecular_graphics 'Ortep32 (Farugia)'
_computing_publication_material 'Shelx-97/ciftab(Sheldrick, 1997)'
_computing_structure_refinement 'SHELXL-97 (Sheldrick, 1997)'
_computing_structure_solution 'SHELXS-97 (Sheldrick, 1990)'
_diffrn_ambient_temperature 150(2)
_diffrn_measured_fraction_theta_full 0.966
_diffrn_measured_fraction_theta_max 0.966
_diffrn_measurement_device_type 'CCD aea detector'
_diffrn_measurement_method 'phi and omega scans'
_diffrn_radiation_monochromator graphite
_diffrn_radiation_source 'fine-focus sealed tube'
_diffrn_radiation_type MoK\a
_diffrn_radiation_wavelength 0.71073
_diffrn_reflns_av_R_equivalents 0.0204
_diffrn_reflns_av_sigmaI/netI 0.0241
_diffrn_reflns_limit_h_max 15
_diffrn_reflns_limit_h_min -18
_diffrn_reflns_limit_k_max 30
_diffrn_reflns_limit_k_min -36
_diffrn_reflns_limit_l_max 21
_diffrn_reflns_limit_l_min -19
_diffrn_reflns_number 54454
_diffrn_reflns_theta_full 30.00
_diffrn_reflns_theta_max 30.00
_diffrn_reflns_theta_min 2.41
_exptl_absorpt_coefficient_mu 0.478
_exptl_absorpt_correction_T_max 0.9105
_exptl_absorpt_correction_T_min 0.8658
_exptl_absorpt_correction_type multi-scan
_exptl_absorpt_process_details SADABS
_exptl_crystal_colour yellow
_exptl_crystal_density_diffrn 1.652
_exptl_crystal_density_method 'not measured'
_exptl_crystal_description piece
_exptl_crystal_F_000 2533.2
_exptl_crystal_size_max 0.50
_exptl_crystal_size_mid 0.30
_exptl_crystal_size_min 0.20
_refine_diff_density_max 1.506
_refine_diff_density_min -0.704
_refine_diff_density_rms 0.072
_refine_ls_extinction_method none
_refine_ls_goodness_of_fit_ref 1.061
_refine_ls_hydrogen_treatment constr
_refine_ls_matrix_type full
_refine_ls_number_parameters 788
_refine_ls_number_reflns 14416
_refine_ls_number_restraints 47
_refine_ls_restrained_S_all 1.063
_refine_ls_R_factor_all 0.0521
_refine_ls_R_factor_gt 0.0390
_refine_ls_shift/su_max 0.001
_refine_ls_shift/su_mean 0.000
_refine_ls_structure_factor_coef Fsqd
_refine_ls_weighting_details 'calc w=1/[\s^2^(Fo^2^)+(0.0492P)^2^+4.3632P] where P=(Fo^2^+2Fc^2^)/3'
_refine_ls_weighting_scheme calc
_refine_ls_wR_factor_gt 0.0983
_refine_ls_wR_factor_ref 0.1034
_reflns_number_gt 11927
_reflns_number_total 14416
_reflns_threshold_expression >2sigma(I)
_cod_data_source_file c1dt10499c.txt
_cod_data_source_block compound2
_cod_original_sg_symbol_Hall -P2yn
_cod_original_sg_symbol_H-M P21/n
_cod_original_formula_sum 'C100.30 H66.60 B2 Cl0.60 F48 N8 Rh2 '
_cod_database_code 7016993

loop_
_symmetry_equiv_pos_as_xyz
'x, y, z'
'-x+1/2, y+1/2, -z+1/2'
'-x, -y, -z'
'x-1/2, -y-1/2, z-1/2'

loop_
_atom_site_label
_atom_site_type_symbol
_atom_site_fract_x
_atom_site_fract_y
_atom_site_fract_z
_atom_site_U_iso_or_equiv
_atom_site_adp_type
_atom_site_occupancy
_atom_site_symmetry_multiplicity
_atom_site_calc_flag
_atom_site_refinement_flags
_atom_site_disorder_assembly
_atom_site_disorder_group
Rh1 Rh 0.205541(12) -0.004830(5) 0.371941(10) 0.01963(5) Uani 1 1 d . . .
N1 N 0.18839(13) 0.00549(6) 0.50406(12) 0.0228(3) Uani 1 1 d . . .
N2 N 0.25033(13) 0.03964(6) 0.55930(11) 0.0222(3) Uani 1 1 d . . .
N3 N 0.24068(13) 0.07326(6) 0.37242(11) 0.0208(3) Uani 1 1 d . . .
N4 N 0.28709(13) 0.09711(6) 0.45078(11) 0.0209(3) Uani 1 1 d . . .
C1 C 0.10662(18) -0.07004(8) 0.34795(17) 0.0337(5) Uani 1 1 d . . .
H1 H 0.0581 -0.0727 0.3892 0.040 Uiso 1 1 calc R . .
C2 C 0.20780(18) -0.08614(8) 0.38621(16) 0.0313(5) Uani 1 1 d . . .
H2 H 0.2186 -0.0982 0.4498 0.038 Uiso 1 1 calc R . .
C3 C 0.27824(19) -0.11196(8) 0.33351(18) 0.0357(5) Uani 1 1 d . . .
H3A H 0.2344 -0.1306 0.2819 0.043 Uiso 1 1 calc R . .
H3B H 0.3234 -0.1372 0.3727 0.043 Uiso 1 1 calc R . .
C4 C 0.34690(18) -0.07360(9) 0.29881(16) 0.0330(5) Uani 1 1 d . . .
H4A H 0.4136 -0.0696 0.3445 0.040 Uiso 1 1 calc R . .
H4B H 0.3635 -0.0874 0.2435 0.040 Uiso 1 1 calc R . .
C5 C 0.29661(17) -0.02176(8) 0.27815(14) 0.0272(4) Uani 1 1 d . . .
H5 H 0.3468 0.0059 0.2717 0.033 Uiso 1 1 calc R . .
C6 C 0.19431(19) -0.01285(8) 0.23040(14) 0.0302(4) Uani 1 1 d . . .
H6 H 0.1843 0.0201 0.1963 0.036 Uiso 1 1 calc R . .
C7 C 0.1208(2) -0.05508(10) 0.18738(17) 0.0412(6) Uani 1 1 d . . .
H7A H 0.1621 -0.0844 0.1737 0.049 Uiso 1 1 calc R . .
H7B H 0.0760 -0.0427 0.1300 0.049 Uiso 1 1 calc R . .
C8 C 0.0519(2) -0.07268(11) 0.24903(19) 0.0453(7) Uani 1 1 d . . .
H8A H -0.0117 -0.0511 0.2382 0.054 Uiso 1 1 calc R . .
H8B H 0.0295 -0.1083 0.2336 0.054 Uiso 1 1 calc R . .
C9 C 0.12939(17) -0.01589(8) 0.55393(16) 0.0299(4) Uani 1 1 d . . .
H9 H 0.0777 -0.0412 0.5329 0.036 Uiso 1 1 calc R . .
C10 C 0.1536(2) 0.00387(9) 0.64103(17) 0.0361(5) Uani 1 1 d . . .
H10 H 0.1230 -0.0052 0.6893 0.043 Uiso 1 1 calc R . .
C11 C 0.23082(18) 0.03913(8) 0.64241(14) 0.0294(4) Uani 1 1 d . . .
H11 H 0.2644 0.0595 0.6923 0.035 Uiso 1 1 calc R . .
C12 C 0.21146(17) 0.11085(8) 0.31311(15) 0.0284(4) Uani 1 1 d . . .
H12 H 0.1764 0.1059 0.2519 0.034 Uiso 1 1 calc R . .
C13 C 0.23913(19) 0.15841(8) 0.35283(17) 0.0372(5) Uani 1 1 d . . .
H13 H 0.2269 0.1910 0.3248 0.045 Uiso 1 1 calc R . .
C14 C 0.28742(17) 0.14837(8) 0.44020(16) 0.0295(4) Uani 1 1 d . . .
H14 H 0.3160 0.1728 0.4852 0.035 Uiso 1 1 calc R . .
C15 C 0.33287(15) 0.06652(7) 0.52969(13) 0.0212(4) Uani 1 1 d . . .
H15 H 0.3667 0.0905 0.5789 0.025 Uiso 1 1 calc R . .
C16 C 0.41760(14) 0.03074(7) 0.51212(12) 0.0185(3) Uani 1 1 d . . .
C17 C 0.48472(15) 0.04781(7) 0.46028(13) 0.0221(4) Uani 1 1 d . . .
H17 H 0.4746 0.0807 0.4332 0.027 Uiso 1 1 calc R . .
C18 C 0.56639(15) 0.01721(7) 0.44788(13) 0.0213(4) Uani 1 1 d . . .
H18 H 0.6115 0.0291 0.4119 0.026 Uiso 1 1 calc R . .
F1 F 0.48495(15) 0.14211(9) 1.30638(14) 0.0749(6) Uani 1 1 d . . .
F2 F 0.61410(17) 0.17115(7) 1.40317(11) 0.0624(5) Uani 1 1 d . . .
F3 F 0.63568(15) 0.10761(6) 1.32328(11) 0.0541(4) Uani 1 1 d . . .
F4 F 0.64004(16) 0.35186(6) 1.2161(2) 0.0884(8) Uani 1 1 d . . .
F5 F 0.7734(2) 0.32234(9) 1.30774(14) 0.0946(9) Uani 1 1 d . . .
F6 F 0.77671(13) 0.33343(6) 1.17244(12) 0.0519(4) Uani 1 1 d . . .
F7 F 0.15263(15) 0.08913(14) 0.93162(19) 0.0765(7) Uani 0.85 1 d P A 1
F8 F 0.2293(3) 0.07115(19) 1.0641(3) 0.1210(16) Uani 0.85 1 d P A 1
F9 F 0.2145(2) 0.14725(12) 1.0208(3) 0.0969(12) Uani 0.85 1 d P A 1
F7A F 0.2512(10) 0.1089(9) 1.0789(8) 0.0765(7) Uani 0.15 1 d PD A 2
F8A F 0.1857(15) 0.1380(9) 0.9646(17) 0.1210(16) Uani 0.15 1 d PD A 2
F9A F 0.1787(13) 0.0615(6) 0.985(2) 0.0969(12) Uani 0.15 1 d PD A 2
F10 F 0.45647(13) 0.01420(6) 0.75831(9) 0.0431(3) Uani 1 1 d . . .
F11 F 0.40430(18) -0.03659(6) 0.84830(14) 0.0714(6) Uani 1 1 d . . .
F12 F 0.56596(14) -0.01556(6) 0.87102(11) 0.0501(4) Uani 1 1 d . . .
F13 F 0.49015(13) 0.17322(6) 0.64176(9) 0.0449(4) Uani 1 1 d . . .
F14 F 0.57526(15) 0.24085(9) 0.62740(12) 0.0692(6) Uani 1 1 d . . .
F15 F 0.40693(13) 0.24210(6) 0.59528(9) 0.0471(4) Uani 1 1 d . . .
F16 F 0.36085(19) 0.34931(8) 0.93205(15) 0.0790(7) Uani 1 1 d . . .
F17 F 0.49811(18) 0.38187(8) 0.9103(2) 0.1124(11) Uani 1 1 d . . .
F18 F 0.3625(2) 0.37496(8) 0.80332(15) 0.0902(8) Uani 1 1 d . . .
F19 F 0.9603(3) 0.03314(10) 1.05621(16) 0.0953(11) Uani 0.89 1 d P B 1
F20 F 0.99492(19) 0.08260(9) 1.16835(18) 0.0734(7) Uani 0.89 1 d P B 1
F21 F 0.85523(13) 0.04085(8) 1.14177(15) 0.0506(5) Uani 0.89 1 d P B 1
F19A F 0.905(3) 0.0664(9) 1.1766(10) 0.0953(11) Uani 0.11 1 d PD B 2
F20A F 0.8787(16) 0.0259(5) 1.0695(14) 0.0734(7) Uani 0.11 1 d PD B 2
F21A F 1.0120(8) 0.0637(7) 1.1099(15) 0.0506(5) Uani 0.11 1 d PD B 2
C50 C 0.93034(19) 0.20879(12) 0.8845(2) 0.0295(6) Uani 0.63 1 d PD C 1
F22 F 1.0251(3) 0.19216(14) 0.8851(3) 0.0711(12) Uani 0.63 1 d PD C 1
F23 F 0.9404(7) 0.25671(14) 0.9117(6) 0.0575(18) Uani 0.63 1 d PD C 1
F24 F 0.8814(3) 0.21263(18) 0.7990(2) 0.0719(12) Uani 0.63 1 d PD C 1
C50A C 0.9440(3) 0.2109(2) 0.8997(3) 0.0295(6) Uani 0.37 1 d PD C 2
F22A F 0.9171(11) 0.2595(3) 0.8953(11) 0.053(3) Uani 0.37 1 d PDU C 2
F23A F 0.9371(6) 0.1938(2) 0.8174(4) 0.0608(17) Uani 0.37 1 d PDU C 2
F24A F 1.0439(3) 0.2099(2) 0.9411(4) 0.0570(15) Uani 0.37 1 d PDU C 2
B1 B 0.59121(16) 0.17737(8) 0.98790(14) 0.0182(4) Uani 1 1 d . . .
C19 C 0.60692(14) 0.19935(7) 1.09057(13) 0.0196(3) Uani 1 1 d . . .
C20 C 0.65267(15) 0.24724(7) 1.11566(13) 0.0217(4) Uani 1 1 d . . .
H20 H 0.6699 0.2683 1.0707 0.026 Uiso 1 1 calc R . .
C21 C 0.67363(16) 0.26493(8) 1.20362(14) 0.0256(4) Uani 1 1 d . . .
C22 C 0.65283(17) 0.23491(8) 1.27223(14) 0.0289(4) Uani 1 1 d . . .
H22 H 0.6677 0.2468 1.3326 0.035 Uiso 1 1 calc R . .
C23 C 0.60982(17) 0.18719(8) 1.24958(14) 0.0266(4) Uani 1 1 d . . .
C24 C 0.58670(16) 0.16981(7) 1.16104(13) 0.0233(4) Uani 1 1 d . . .
H24 H 0.5563 0.1369 1.1480 0.028 Uiso 1 1 calc R . .
C25 C 0.7147(2) 0.31787(9) 1.22439(17) 0.0375(5) Uani 1 1 d . . .
C26 C 0.5862(2) 0.15224(10) 1.32013(16) 0.0374(5) Uani 1 1 d . . .
C27 C 0.50911(14) 0.12929(7) 0.96865(13) 0.0191(3) Uani 1 1 d . . .
C28 C 0.41154(15) 0.13306(8) 0.99073(14) 0.0248(4) Uani 1 1 d . . .
H28 H 0.3967 0.1627 1.0212 0.030 Uiso 1 1 calc R . .
C29 C 0.33631(15) 0.09522(9) 0.96981(15) 0.0283(4) Uani 1 1 d . . .
C30 C 0.35383(16) 0.05180(8) 0.92330(15) 0.0285(4) Uani 1 1 d . . .
H30 H 0.3019 0.0260 0.9080 0.034 Uiso 1 1 calc R . .
C31 C 0.44886(16) 0.04700(7) 0.89970(13) 0.0240(4) Uani 1 1 d . . .
C32 C 0.52544(15) 0.08499(7) 0.92273(13) 0.0205(3) Uani 1 1 d . . .
H32 H 0.5904 0.0805 0.9067 0.025 Uiso 1 1 calc R . .
C33 C 0.23482(19) 0.09983(11) 0.9977(2) 0.0457(6) Uani 1 1 d . . .
C34 C 0.4685(2) 0.00222(8) 0.84586(15) 0.0318(5) Uani 1 1 d . . .
C35 C 0.54227(14) 0.21929(7) 0.90964(13) 0.0196(3) Uani 1 1 d . . .
C36 C 0.53675(15) 0.20672(7) 0.81927(13) 0.0224(4) Uani 1 1 d . . .
H36 H 0.5636 0.1747 0.8060 0.027 Uiso 1 1 calc R . .
C37 C 0.49364(16) 0.23924(8) 0.74875(13) 0.0248(4) Uani 1 1 d . . .
C38 C 0.45444(17) 0.28678(8) 0.76484(15) 0.0305(4) Uani 1 1 d . . .
H38 H 0.4260 0.3094 0.7168 0.037 Uiso 1 1 calc R . .
C39 C 0.45834(18) 0.29987(8) 0.85283(16) 0.0300(4) Uani 1 1 d . . .
C40 C 0.50016(16) 0.26660(8) 0.92379(14) 0.0248(4) Uani 1 1 d . . .
H40 H 0.4999 0.2766 0.9835 0.030 Uiso 1 1 calc R . .
C41 C 0.49183(19) 0.22420(10) 0.65422(15) 0.0347(5) Uani 1 1 d . . .
C42 C 0.4209(2) 0.35120(10) 0.8746(2) 0.0458(6) Uani 1 1 d . . .
C43 C 0.70990(14) 0.16104(7) 0.98282(12) 0.0182(3) Uani 1 1 d . . .
C44 C 0.76104(15) 0.12074(7) 1.03642(13) 0.0203(4) Uani 1 1 d . . .
H44 H 0.7229 0.1006 1.0694 0.024 Uiso 1 1 calc R . .
C45 C 0.86550(15) 0.10946(7) 1.04256(13) 0.0218(4) Uani 1 1 d . . .
C46 C 0.92488(15) 0.13803(7) 0.99630(14) 0.0246(4) Uani 1 1 d . . .
H46 H 0.9968 0.1307 1.0015 0.030 Uiso 1 1 calc R . .
C47 C 0.87597(15) 0.17755(7) 0.94248(14) 0.0238(4) Uani 1 1 d . . .
C48 C 0.77078(15) 0.18867(7) 0.93582(13) 0.0210(4) Uani 1 1 d . . .
H48 H 0.7394 0.2160 0.8980 0.025 Uiso 1 1 calc R . .
C49 C 0.91755(17) 0.06626(9) 1.10031(16) 0.0313(5) Uani 1 1 d . . .
Cl1 Cl 0.3094(5) 0.2070(3) 0.1748(4) 0.0735(12) Uani 0.15 1 d PD D 1
C51 C 0.356(2) 0.2614(9) 0.1323(13) 0.0735(12) Uani 0.15 1 d PD D 1
H51A H 0.3539 0.2910 0.1721 0.088 Uiso 0.15 1 calc PR D 1
H51B H 0.4296 0.2562 0.1283 0.088 Uiso 0.15 1 calc PR D 1
Cl2 Cl 0.2769(5) 0.2727(3) 0.0259(4) 0.0735(12) Uani 0.15 1 d PD D 1

loop_
_atom_site_aniso_label
_atom_site_aniso_U_11
_atom_site_aniso_U_22
_atom_site_aniso_U_33
_atom_site_aniso_U_23
_atom_site_aniso_U_13
_atom_site_aniso_U_12
Rh1 0.02037(8) 0.01667(7) 0.02178(8) -0.00155(5) 0.00482(5) -0.00081(5)
N1 0.0223(8) 0.0217(8) 0.0263(8) 0.0012(6) 0.0090(6) 0.0000(6)
N2 0.0238(8) 0.0234(8) 0.0206(8) -0.0008(6) 0.0077(6) 0.0021(6)
N3 0.0217(8) 0.0187(7) 0.0206(8) -0.0001(6) 0.0019(6) -0.0004(6)
N4 0.0210(8) 0.0171(7) 0.0232(8) -0.0019(6) 0.0026(6) 0.0011(6)
C1 0.0300(11) 0.0249(10) 0.0492(14) -0.0099(9) 0.0152(10) -0.0087(8)
C2 0.0374(12) 0.0156(9) 0.0440(13) 0.0010(8) 0.0161(10) -0.0027(8)
C3 0.0377(12) 0.0228(10) 0.0476(14) -0.0016(9) 0.0125(10) 0.0079(9)
C4 0.0312(11) 0.0352(12) 0.0342(12) -0.0023(9) 0.0111(9) 0.0082(9)
C5 0.0339(11) 0.0279(10) 0.0224(9) -0.0022(8) 0.0115(8) 0.0006(8)
C6 0.0422(12) 0.0246(10) 0.0217(9) -0.0026(7) 0.0035(9) 0.0039(9)
C7 0.0445(14) 0.0371(13) 0.0342(12) -0.0132(10) -0.0065(10) 0.0059(10)
C8 0.0280(12) 0.0470(15) 0.0564(16) -0.0256(12) 0.0012(11) -0.0035(10)
C9 0.0273(10) 0.0274(10) 0.0392(12) 0.0072(9) 0.0160(9) 0.0020(8)
C10 0.0432(13) 0.0371(12) 0.0356(12) 0.0090(9) 0.0244(10) 0.0085(10)
C11 0.0355(11) 0.0328(11) 0.0221(9) 0.0012(8) 0.0114(8) 0.0113(9)
C12 0.0278(10) 0.0242(10) 0.0291(10) 0.0049(8) -0.0016(8) -0.0007(8)
C13 0.0393(12) 0.0199(10) 0.0452(13) 0.0069(9) -0.0043(10) -0.0010(9)
C14 0.0304(11) 0.0162(9) 0.0384(11) -0.0017(8) 0.0011(9) -0.0008(7)
C15 0.0214(9) 0.0212(9) 0.0198(9) -0.0014(7) 0.0023(7) -0.0005(7)
C16 0.0170(8) 0.0206(8) 0.0166(8) 0.0000(6) 0.0015(6) -0.0002(6)
C17 0.0202(9) 0.0231(9) 0.0227(9) 0.0062(7) 0.0047(7) 0.0003(7)
C18 0.0191(9) 0.0242(9) 0.0210(9) 0.0034(7) 0.0057(7) -0.0019(7)
F1 0.0476(10) 0.1155(17) 0.0655(12) 0.0489(12) 0.0212(9) -0.0100(11)
F2 0.1090(16) 0.0553(10) 0.0297(8) 0.0076(7) 0.0298(9) 0.0071(10)
F3 0.0866(13) 0.0324(8) 0.0533(10) 0.0176(7) 0.0365(9) 0.0118(8)
F4 0.0633(12) 0.0263(8) 0.191(3) -0.0219(11) 0.0604(15) 0.0005(8)
F5 0.149(2) 0.0712(14) 0.0489(11) -0.0180(10) -0.0053(13) -0.0531(15)
F6 0.0574(10) 0.0338(8) 0.0734(11) -0.0136(7) 0.0330(9) -0.0181(7)
F7 0.0165(9) 0.115(2) 0.0936(19) -0.0084(16) 0.0050(10) -0.0062(11)
F8 0.0573(17) 0.197(4) 0.132(3) 0.114(3) 0.0690(19) 0.053(2)
F9 0.0427(14) 0.0791(18) 0.185(4) -0.048(2) 0.0595(19) -0.0040(12)
F7A 0.0165(9) 0.115(2) 0.0936(19) -0.0084(16) 0.0050(10) -0.0062(11)
F8A 0.0573(17) 0.197(4) 0.132(3) 0.114(3) 0.0690(19) 0.053(2)
F9A 0.0427(14) 0.0791(18) 0.185(4) -0.048(2) 0.0595(19) -0.0040(12)
F10 0.0522(9) 0.0504(9) 0.0232(6) -0.0054(6) 0.0018(6) 0.0007(7)
F11 0.1046(16) 0.0364(9) 0.0907(14) -0.0274(9) 0.0580(13) -0.0400(10)
F12 0.0622(10) 0.0395(8) 0.0418(8) -0.0102(6) -0.0016(7) 0.0226(7)
F13 0.0564(9) 0.0456(8) 0.0289(7) -0.0059(6) 0.0025(6) 0.0193(7)
F14 0.0614(12) 0.1117(17) 0.0430(10) -0.0076(10) 0.0292(9) -0.0271(11)
F15 0.0573(10) 0.0485(9) 0.0271(7) 0.0065(6) -0.0070(6) 0.0145(7)
F16 0.1058(17) 0.0589(12) 0.0894(15) 0.0089(10) 0.0575(14) 0.0456(11)
F17 0.0675(14) 0.0411(11) 0.225(3) -0.0594(16) 0.0271(17) 0.0061(10)
F18 0.137(2) 0.0575(12) 0.0773(14) 0.0218(10) 0.0277(14) 0.0668(13)
F19 0.167(3) 0.0762(16) 0.0584(14) 0.0290(12) 0.0583(17) 0.0940(19)
F20 0.0516(12) 0.0687(14) 0.0748(15) 0.0226(12) -0.0356(11) -0.0083(10)
F21 0.0348(9) 0.0494(11) 0.0653(12) 0.0346(9) 0.0072(8) 0.0081(8)
F19A 0.167(3) 0.0762(16) 0.0584(14) 0.0290(12) 0.0583(17) 0.0940(19)
F20A 0.0516(12) 0.0687(14) 0.0748(15) 0.0226(12) -0.0356(11) -0.0083(10)
F21A 0.0348(9) 0.0494(11) 0.0653(12) 0.0346(9) 0.0072(8) 0.0081(8)
C50 0.0253(13) 0.0261(11) 0.0407(16) -0.0021(11) 0.0152(12) -0.0049(9)
F22 0.047(2) 0.058(2) 0.129(4) 0.044(2) 0.063(2) 0.0209(16)
F23 0.100(5) 0.0221(19) 0.066(3) -0.0046(19) 0.051(3) -0.019(2)
F24 0.071(3) 0.110(4) 0.0358(16) 0.0135(18) 0.0170(17) -0.042(2)
C50A 0.0253(13) 0.0261(11) 0.0407(16) -0.0021(11) 0.0152(12) -0.0049(9)
F22A 0.052(4) 0.031(3) 0.091(7) 0.027(3) 0.045(4) 0.020(3)
F23A 0.098(5) 0.050(3) 0.052(3) -0.016(3) 0.054(3) -0.027(3)
F24A 0.023(2) 0.066(4) 0.083(4) 0.030(3) 0.015(2) -0.009(2)
B1 0.0168(9) 0.0158(9) 0.0225(9) 0.0012(7) 0.0057(7) 0.0009(7)
C19 0.0171(8) 0.0188(8) 0.0237(9) 0.0009(7) 0.0066(7) 0.0023(6)
C20 0.0211(9) 0.0208(9) 0.0243(9) 0.0007(7) 0.0075(7) -0.0010(7)
C21 0.0255(10) 0.0237(9) 0.0279(10) -0.0037(7) 0.0073(8) -0.0008(7)
C22 0.0320(11) 0.0329(11) 0.0230(10) -0.0033(8) 0.0090(8) 0.0062(9)
C23 0.0308(10) 0.0266(10) 0.0258(10) 0.0058(8) 0.0133(8) 0.0059(8)
C24 0.0249(9) 0.0194(9) 0.0272(10) 0.0033(7) 0.0091(8) 0.0024(7)
C25 0.0428(13) 0.0315(12) 0.0408(13) -0.0112(10) 0.0149(11) -0.0073(10)
C26 0.0473(14) 0.0393(13) 0.0296(11) 0.0100(9) 0.0171(10) 0.0048(11)
C27 0.0169(8) 0.0178(8) 0.0220(8) 0.0036(6) 0.0033(7) 0.0011(6)
C28 0.0194(9) 0.0246(9) 0.0304(10) 0.0034(8) 0.0060(8) 0.0030(7)
C29 0.0158(9) 0.0338(11) 0.0348(11) 0.0072(9) 0.0047(8) -0.0002(8)
C30 0.0232(10) 0.0281(10) 0.0315(10) 0.0046(8) 0.0011(8) -0.0074(8)
C31 0.0270(10) 0.0209(9) 0.0222(9) 0.0022(7) 0.0021(7) -0.0038(7)
C32 0.0191(8) 0.0205(9) 0.0220(9) 0.0028(7) 0.0052(7) 0.0000(7)
C33 0.0220(11) 0.0536(16) 0.0629(18) 0.0052(13) 0.0129(11) -0.0016(10)
C34 0.0420(13) 0.0239(10) 0.0286(10) -0.0013(8) 0.0063(9) -0.0071(9)
C35 0.0169(8) 0.0184(8) 0.0239(9) 0.0021(7) 0.0054(7) -0.0001(6)
C36 0.0215(9) 0.0209(9) 0.0244(9) 0.0013(7) 0.0046(7) 0.0029(7)
C37 0.0234(9) 0.0263(10) 0.0242(9) 0.0036(7) 0.0044(7) 0.0018(7)
C38 0.0297(11) 0.0273(10) 0.0338(11) 0.0114(8) 0.0063(9) 0.0079(8)
C39 0.0306(11) 0.0229(10) 0.0377(12) 0.0042(8) 0.0101(9) 0.0100(8)
C40 0.0243(10) 0.0228(9) 0.0283(10) 0.0009(7) 0.0079(8) 0.0046(7)
C41 0.0334(12) 0.0416(13) 0.0278(11) 0.0058(9) 0.0043(9) 0.0039(10)
C42 0.0547(16) 0.0305(12) 0.0531(16) 0.0043(11) 0.0145(13) 0.0205(11)
C43 0.0182(8) 0.0166(8) 0.0196(8) -0.0012(6) 0.0040(6) -0.0009(6)
C44 0.0193(9) 0.0201(8) 0.0213(9) 0.0001(7) 0.0042(7) -0.0003(7)
C45 0.0199(9) 0.0202(9) 0.0238(9) -0.0031(7) 0.0025(7) 0.0019(7)
C46 0.0176(9) 0.0217(9) 0.0351(11) -0.0053(8) 0.0072(8) 0.0006(7)
C47 0.0217(9) 0.0179(8) 0.0351(11) -0.0029(7) 0.0130(8) -0.0031(7)
C48 0.0213(9) 0.0170(8) 0.0260(9) -0.0003(7) 0.0081(7) -0.0005(7)
C49 0.0264(10) 0.0323(11) 0.0343(11) 0.0032(9) 0.0055(9) 0.0080(8)
Cl1 0.071(3) 0.089(3) 0.067(2) 0.022(2) 0.030(2) 0.017(2)
C51 0.071(3) 0.089(3) 0.067(2) 0.022(2) 0.030(2) 0.017(2)
Cl2 0.071(3) 0.089(3) 0.067(2) 0.022(2) 0.030(2) 0.017(2)

loop_
_atom_type_symbol
_atom_type_description
_atom_type_scat_dispersion_real
_atom_type_scat_dispersion_imag
_atom_type_scat_source
C C 0.0033 0.0016 'International Tables Vol C Tables 4.2.6.8 and 6.1.1.4'
H H 0.0000 0.0000 'International Tables Vol C Tables 4.2.6.8 and 6.1.1.4'
B B 0.0013 0.0007 'International Tables Vol C Tables 4.2.6.8 and 6.1.1.4'
N N 0.0061 0.0033 'International Tables Vol C Tables 4.2.6.8 and 6.1.1.4'
F F 0.0171 0.0103 'International Tables Vol C Tables 4.2.6.8 and 6.1.1.4'
Cl Cl 0.1484 0.1585 'International Tables Vol C Tables 4.2.6.8 and 6.1.1.4'
Rh Rh -1.1178 0.9187 'International Tables Vol C Tables 4.2.6.8 and 6.1.1.4'

loop_
_geom_angle_atom_site_label_1
_geom_angle_atom_site_label_2
_geom_angle_atom_site_label_3
_geom_angle
_geom_angle_site_symmetry_1
_geom_angle_site_symmetry_3
N3 Rh1 N1 86.83(6) . .
N3 Rh1 C5 92.70(7) . .
N1 Rh1 C5 151.91(8) . .
N3 Rh1 C1 155.47(8) . .
N1 Rh1 C1 93.99(8) . .
C5 Rh1 C1 97.78(9) . .
N3 Rh1 C2 166.55(8) . .
N1 Rh1 C2 91.82(8) . .
C5 Rh1 C2 82.21(8) . .
C1 Rh1 C2 37.97(9) . .
N3 Rh1 C6 93.54(7) . .
N1 Rh1 C6 170.01(8) . .
C5 Rh1 C6 38.07(9) . .
C1 Rh1 C6 81.54(9) . .
C2 Rh1 C6 90.09(9) . .
C9 N1 N2 105.35(17) . .
C9 N1 Rh1 134.79(15) . .
N2 N1 Rh1 119.81(12) . .
C11 N2 N1 110.99(17) . .
C11 N2 C15 128.14(18) . .
N1 N2 C15 120.44(15) . .
C12 N3 N4 104.98(16) . .
C12 N3 Rh1 133.64(14) . .
N4 N3 Rh1 120.21(12) . .
C14 N4 N3 111.29(16) . .
C14 N4 C15 129.28(17) . .
N3 N4 C15 119.33(15) . .
C2 C1 C8 126.2(2) . .
C2 C1 Rh1 71.56(12) . .
C8 C1 Rh1 109.66(17) . .
C2 C1 H1 113.8 . .
C8 C1 H1 113.8 . .
Rh1 C1 H1 113.8 . .
C1 C2 C3 123.7(2) . .
C1 C2 Rh1 70.47(12) . .
C3 C2 Rh1 112.55(15) . .
C1 C2 H2 114.2 . .
C3 C2 H2 114.2 . .
Rh1 C2 H2 114.2 . .
C2 C3 C4 112.04(18) . .
C2 C3 H3A 109.2 . .
C4 C3 H3A 109.2 . .
C2 C3 H3B 109.2 . .
C4 C3 H3B 109.2 . .
H3A C3 H3B 107.9 . .
C5 C4 C3 113.47(18) . .
C5 C4 H4A 108.9 . .
C3 C4 H4A 108.9 . .
C5 C4 H4B 108.9 . .
C3 C4 H4B 108.9 . .
H4A C4 H4B 107.7 . .
C6 C5 C4 125.6(2) . .
C6 C5 Rh1 71.93(13) . .
C4 C5 Rh1 109.60(14) . .
C6 C5 H5 113.9 . .
C4 C5 H5 113.9 . .
Rh1 C5 H5 113.9 . .
C5 C6 C7 123.1(2) . .
C5 C6 Rh1 70.00(12) . .
C7 C6 Rh1 113.30(17) . .
C5 C6 H6 114.3 . .
C7 C6 H6 114.3 . .
Rh1 C6 H6 114.3 . .
C6 C7 C8 111.33(19) . .
C6 C7 H7A 109.4 . .
C8 C7 H7A 109.4 . .
C6 C7 H7B 109.4 . .
C8 C7 H7B 109.4 . .
H7A C7 H7B 108.0 . .
C1 C8 C7 113.1(2) . .
C1 C8 H8A 109.0 . .
C7 C8 H8A 109.0 . .
C1 C8 H8B 109.0 . .
C7 C8 H8B 109.0 . .
H8A C8 H8B 107.8 . .
N1 C9 C10 111.0(2) . .
N1 C9 H9 124.5 . .
C10 C9 H9 124.5 . .
C11 C10 C9 105.50(19) . .
C11 C10 H10 127.3 . .
C9 C10 H10 127.3 . .
N2 C11 C10 107.2(2) . .
N2 C11 H11 126.4 . .
C10 C11 H11 126.4 . .
N3 C12 C13 111.02(19) . .
N3 C12 H12 124.5 . .
C13 C12 H12 124.5 . .
C14 C13 C12 105.57(19) . .
C14 C13 H13 127.2 . .
C12 C13 H13 127.2 . .
N4 C14 C13 107.15(19) . .
N4 C14 H14 126.4 . .
C13 C14 H14 126.4 . .
N2 C15 N4 109.34(15) . .
N2 C15 C16 112.80(15) . .
N4 C15 C16 111.61(15) . .
N2 C15 H15 107.6 . .
N4 C15 H15 107.6 . .
C16 C15 H15 107.6 . .
C18 C16 C17 119.33(17) 3_656 .
C18 C16 C15 121.16(16) 3_656 .
C17 C16 C15 119.35(16) . .
C18 C17 C16 120.48(17) . .
C18 C17 H17 119.8 . .
C16 C17 H17 119.8 . .
C17 C18 C16 120.19(17) . 3_656
C17 C18 H18 119.9 . .
C16 C18 H18 119.9 3_656 .
F22 C50 F23 106.7(4) . .
F22 C50 F24 105.8(3) . .
F23 C50 F24 103.3(5) . .
F22 C50 C47 113.3(2) . .
F23 C50 C47 110.9(5) . .
F24 C50 C47 115.9(2) . .
F24A C50A F23A 106.8(6) . .
F24A C50A F22A 105.5(7) . .
F23A C50A F22A 108.7(8) . .
F24A C50A C47 114.1(4) . .
F23A C50A C47 107.7(4) . .
F22A C50A C47 113.7(8) . .
C43 B1 C19 103.30(14) . .
C43 B1 C27 112.70(15) . .
C19 B1 C27 111.78(15) . .
C43 B1 C35 110.80(15) . .
C19 B1 C35 113.81(15) . .
C27 B1 C35 104.70(15) . .
C24 C19 C20 115.40(18) . .
C24 C19 B1 122.60(17) . .
C20 C19 B1 121.64(16) . .
C21 C20 C19 122.51(18) . .
C21 C20 H20 118.7 . .
C19 C20 H20 118.7 . .
C20 C21 C22 120.94(19) . .
C20 C21 C25 119.68(19) . .
C22 C21 C25 119.33(19) . .
C23 C22 C21 117.66(19) . .
C23 C22 H22 121.2 . .
C21 C22 H22 121.2 . .
C22 C23 C24 121.47(19) . .
C22 C23 C26 120.8(2) . .
C24 C23 C26 117.7(2) . .
C23 C24 C19 121.99(19) . .
C23 C24 H24 119.0 . .
C19 C24 H24 119.0 . .
F4 C25 F6 106.6(2) . .
F4 C25 F5 106.6(2) . .
F6 C25 F5 104.2(2) . .
F4 C25 C21 112.6(2) . .
F6 C25 C21 113.52(19) . .
F5 C25 C21 112.6(2) . .
F1 C26 F2 105.5(2) . .
F1 C26 F3 107.1(2) . .
F2 C26 F3 105.6(2) . .
F1 C26 C23 112.2(2) . .
F2 C26 C23 113.7(2) . .
F3 C26 C23 112.25(19) . .
C32 C27 C28 115.83(17) . .
C32 C27 B1 123.68(16) . .
C28 C27 B1 120.20(17) . .
C29 C28 C27 122.56(19) . .
C29 C28 H28 118.7 . .
C27 C28 H28 118.7 . .
C28 C29 C30 120.59(19) . .
C28 C29 C33 120.9(2) . .
C30 C29 C33 118.5(2) . .
C31 C30 C29 118.43(19) . .
C31 C30 H30 120.8 . .
C29 C30 H30 120.8 . .
C30 C31 C32 120.63(19) . .
C30 C31 C34 119.98(19) . .
C32 C31 C34 119.33(19) . .
C27 C32 C31 121.95(18) . .
C27 C32 H32 119.0 . .
C31 C32 H32 119.0 . .
F8A C33 F9A 111.0(16) . .
F8A C33 F7A 102.0(15) . .
F9A C33 F7A 105.8(15) . .
F8 C33 F7 107.0(3) . .
F8 C33 F9 106.5(4) . .
F7 C33 F9 102.7(3) . .
F8A C33 C29 111.3(7) . .
F9A C33 C29 115.5(7) . .
F7A C33 C29 110.2(6) . .
F8 C33 C29 113.6(2) . .
F7 C33 C29 112.8(3) . .
F9 C33 C29 113.4(2) . .
F11 C34 F12 107.4(2) . .
F11 C34 F10 106.19(19) . .
F12 C34 F10 104.4(2) . .
F11 C34 C31 113.1(2) . .
F12 C34 C31 113.29(18) . .
F10 C34 C31 111.77(18) . .
C40 C35 C36 115.46(17) . .
C40 C35 B1 125.68(17) . .
C36 C35 B1 118.79(16) . .
C37 C36 C35 122.56(18) . .
C37 C36 H36 118.7 . .
C35 C36 H36 118.7 . .
C36 C37 C38 120.83(19) . .
C36 C37 C41 120.12(19) . .
C38 C37 C41 119.02(19) . .
C39 C38 C37 117.72(19) . .
C39 C38 H38 121.1 . .
C37 C38 H38 121.1 . .
C38 C39 C40 121.34(19) . .
C38 C39 C42 120.1(2) . .
C40 C39 C42 118.5(2) . .
C35 C40 C39 122.05(19) . .
C35 C40 H40 119.0 . .
C39 C40 H40 119.0 . .
F14 C41 F15 107.1(2) . .
F14 C41 F13 105.5(2) . .
F15 C41 F13 105.49(19) . .
F14 C41 C37 112.6(2) . .
F15 C41 C37 112.3(2) . .
F13 C41 C37 113.21(19) . .
F17 C42 F16 105.8(3) . .
F17 C42 F18 107.3(3) . .
F16 C42 F18 104.1(2) . .
F17 C42 C39 112.4(2) . .
F16 C42 C39 113.3(2) . .
F18 C42 C39 113.3(2) . .
C48 C43 C44 115.78(17) . .
C48 C43 B1 123.86(16) . .
C44 C43 B1 119.92(16) . .
C45 C44 C43 121.99(18) . .
C45 C44 H44 119.0 . .
C43 C44 H44 119.0 . .
C44 C45 C46 121.17(18) . .
C44 C45 C49 120.59(18) . .
C46 C45 C49 118.24(18) . .
C47 C46 C45 117.87(18) . .
C47 C46 H46 121.1 . .
C45 C46 H46 121.1 . .
C46 C47 C48 120.96(18) . .
C46 C47 C50A 116.8(3) . .
C48 C47 C50A 121.9(3) . .
C46 C47 C50 122.58(19) . .
C48 C47 C50 116.38(19) . .
C47 C48 C43 122.23(18) . .
C47 C48 H48 118.9 . .
C43 C48 H48 118.9 . .
F19A C49 F21A 104.7(17) . .
F19A C49 F20A 103.5(19) . .
F21A C49 F20A 108.7(14) . .
F19A C49 F19 132.2(8) . .
F21A C49 F19 58.3(11) . .
F20A C49 F19 54.3(12) . .
F19A C49 F21 45.7(17) . .
F21A C49 F21 129.9(7) . .
F20A C49 F21 60.1(13) . .
F19 C49 F21 107.7(2) . .
F19A C49 F20 60.6(17) . .
F21A C49 F20 50.1(11) . .
F20A C49 F20 138.4(7) . .
F19 C49 F20 105.8(2) . .
F21 C49 F20 103.3(2) . .
F19A C49 C45 114.5(8) . .
F21A C49 C45 115.2(7) . .
F20A C49 C45 109.5(7) . .
F19 C49 C45 112.9(2) . .
F21 C49 C45 114.36(18) . .
F20 C49 C45 112.0(2) . .
Cl2 C51 Cl1 107.5(16) . .
Cl2 C51 H51A 110.2 . .
Cl1 C51 H51A 110.2 . .
Cl2 C51 H51B 110.2 . .
Cl1 C51 H51B 110.2 . .
H51A C51 H51B 108.5 . .

loop_
_geom_bond_atom_site_label_1
_geom_bond_atom_site_label_2
_geom_bond_distance
_geom_bond_site_symmetry_2
Rh1 N3 2.0951(16) .
Rh1 N1 2.1022(17) .
Rh1 C5 2.120(2) .
Rh1 C1 2.125(2) .
Rh1 C2 2.139(2) .
Rh1 C6 2.145(2) .
N1 C9 1.332(3) .
N1 N2 1.361(2) .
N2 C11 1.354(3) .
N2 C15 1.452(3) .
N3 C12 1.332(3) .
N3 N4 1.362(2) .
N4 C14 1.352(2) .
N4 C15 1.455(2) .
C1 C2 1.387(3) .
C1 C8 1.516(4) .
C1 H1 1.0000 .
C2 C3 1.521(3) .
C2 H2 1.0000 .
C3 C4 1.526(3) .
C3 H3A 0.9900 .
C3 H3B 0.9900 .
C4 C5 1.510(3) .
C4 H4A 0.9900 .
C4 H4B 0.9900 .
C5 C6 1.391(3) .
C5 H5 1.0000 .
C6 C7 1.513(3) .
C6 H6 1.0000 .
C7 C8 1.524(4) .
C7 H7A 0.9900 .
C7 H7B 0.9900 .
C8 H8A 0.9900 .
C8 H8B 0.9900 .
C9 C10 1.394(3) .
C9 H9 0.9500 .
C10 C11 1.368(3) .
C10 H10 0.9500 .
C11 H11 0.9500 .
C12 C13 1.395(3) .
C12 H12 0.9500 .
C13 C14 1.363(3) .
C13 H13 0.9500 .
C14 H14 0.9500 .
C15 C16 1.527(3) .
C15 H15 1.0000 .
C16 C18 1.390(3) 3_656
C16 C17 1.391(3) .
C17 C18 1.388(3) .
C17 H17 0.9500 .
C18 C16 1.390(3) 3_656
C18 H18 0.9500 .
F1 C26 1.325(3) .
F2 C26 1.332(3) .
F3 C26 1.332(3) .
F4 C25 1.309(3) .
F5 C25 1.331(3) .
F6 C25 1.329(3) .
F7 C33 1.324(4) .
F8 C33 1.278(4) .
F9 C33 1.334(4) .
F7A C33 1.232(11) .
F8A C33 1.232(11) .
F9A C33 1.232(11) .
F10 C34 1.348(3) .
F11 C34 1.327(3) .
F12 C34 1.332(3) .
F13 C41 1.347(3) .
F14 C41 1.331(3) .
F15 C41 1.344(3) .
F16 C42 1.314(4) .
F17 C42 1.309(4) .
F18 C42 1.331(3) .
F19 C49 1.304(3) .
F20 C49 1.343(3) .
F21 C49 1.326(3) .
F19A C49 1.218(10) .
F20A C49 1.218(10) .
F21A C49 1.218(10) .
C50 F22 1.3182(17) .
C50 F23 1.3184(17) .
C50 F24 1.3186(17) .
C50 C47 1.505(3) .
C50A F24A 1.3180(17) .
C50A F23A 1.3181(17) .
C50A F22A 1.3181(17) .
C50A C47 1.504(3) .
B1 C43 1.637(3) .
B1 C19 1.639(3) .
B1 C27 1.639(3) .
B1 C35 1.640(3) .
C19 C24 1.401(3) .
C19 C20 1.404(3) .
C20 C21 1.388(3) .
C20 H20 0.9500 .
C21 C22 1.388(3) .
C21 C25 1.494(3) .
C22 C23 1.381(3) .
C22 H22 0.9500 .
C23 C24 1.393(3) .
C23 C26 1.501(3) .
C24 H24 0.9500 .
C27 C32 1.398(3) .
C27 C28 1.405(3) .
C28 C29 1.383(3) .
C28 H28 0.9500 .
C29 C30 1.388(3) .
C29 C33 1.498(3) .
C30 C31 1.385(3) .
C30 H30 0.9500 .
C31 C32 1.400(3) .
C31 C34 1.489(3) .
C32 H32 0.9500 .
C35 C40 1.394(3) .
C35 C36 1.406(3) .
C36 C37 1.386(3) .
C36 H36 0.9500 .
C37 C38 1.391(3) .
C37 C41 1.493(3) .
C38 C39 1.378(3) .
C38 H38 0.9500 .
C39 C40 1.399(3) .
C39 C42 1.495(3) .
C40 H40 0.9500 .
C43 C48 1.397(3) .
C43 C44 1.406(2) .
C44 C45 1.386(3) .
C44 H44 0.9500 .
C45 C46 1.389(3) .
C45 C49 1.498(3) .
C46 C47 1.383(3) .
C46 H46 0.9500 .
C47 C48 1.394(3) .
C48 H48 0.9500 .
Cl1 C51 1.738(18) .
C51 Cl2 1.738(18) .
C51 H51A 0.9900 .
C51 H51B 0.9900 .

loop_
_geom_torsion_atom_site_label_1
_geom_torsion_atom_site_label_2
_geom_torsion_atom_site_label_3
_geom_torsion_atom_site_label_4
_geom_torsion
_geom_torsion_site_symmetry_1
_geom_torsion_site_symmetry_4
N3 Rh1 N1 C9 148.5(2) . .
C5 Rh1 N1 C9 -121.7(2) . .
C1 Rh1 N1 C9 -6.9(2) . .
C2 Rh1 N1 C9 -44.8(2) . .
N3 Rh1 N1 N2 -34.42(14) . .
C5 Rh1 N1 N2 55.4(2) . .
C1 Rh1 N1 N2 170.14(15) . .
C2 Rh1 N1 N2 132.18(15) . .
C9 N1 N2 C11 0.6(2) . .
Rh1 N1 N2 C11 -177.24(13) . .
C9 N1 N2 C15 173.69(17) . .
Rh1 N1 N2 C15 -4.1(2) . .
N1 Rh1 N3 C12 -135.9(2) . .
C5 Rh1 N3 C12 72.3(2) . .
C1 Rh1 N3 C12 -43.2(3) . .
C2 Rh1 N3 C12 139.6(3) . .
C6 Rh1 N3 C12 34.1(2) . .
N1 Rh1 N3 N4 29.69(14) . .
C5 Rh1 N3 N4 -122.19(15) . .
C1 Rh1 N3 N4 122.3(2) . .
C2 Rh1 N3 N4 -54.9(4) . .
C6 Rh1 N3 N4 -160.31(15) . .
C12 N3 N4 C14 -0.5(2) . .
Rh1 N3 N4 C14 -169.71(14) . .
C12 N3 N4 C15 -177.21(17) . .
Rh1 N3 N4 C15 13.6(2) . .
N3 Rh1 C1 C2 -178.95(16) . .
N1 Rh1 C1 C2 -87.85(14) . .
C5 Rh1 C1 C2 66.59(15) . .
C6 Rh1 C1 C2 101.14(15) . .
N3 Rh1 C1 C8 58.3(3) . .
N1 Rh1 C1 C8 149.36(16) . .
C5 Rh1 C1 C8 -56.20(17) . .
C2 Rh1 C1 C8 -122.8(2) . .
C6 Rh1 C1 C8 -21.65(16) . .
C8 C1 C2 C3 -3.4(4) . .
Rh1 C1 C2 C3 -104.6(2) . .
C8 C1 C2 Rh1 101.3(2) . .
N3 Rh1 C2 C1 178.1(3) . .
N1 Rh1 C2 C1 94.15(15) . .
C5 Rh1 C2 C1 -113.41(15) . .
C6 Rh1 C2 C1 -76.05(15) . .
N3 Rh1 C2 C3 -62.6(4) . .
N1 Rh1 C2 C3 -146.53(17) . .
C5 Rh1 C2 C3 5.90(17) . .
C1 Rh1 C2 C3 119.3(2) . .
C6 Rh1 C2 C3 43.27(18) . .
C1 C2 C3 C4 92.4(3) . .
Rh1 C2 C3 C4 11.5(3) . .
C2 C3 C4 C5 -31.0(3) . .
C3 C4 C5 C6 -46.1(3) . .
C3 C4 C5 Rh1 35.3(2) . .
N3 Rh1 C5 C6 -92.30(13) . .
N1 Rh1 C5 C6 179.38(14) . .
C1 Rh1 C5 C6 65.47(14) . .
C2 Rh1 C5 C6 100.21(14) . .
N3 Rh1 C5 C4 145.42(15) . .
N1 Rh1 C5 C4 57.1(2) . .
C1 Rh1 C5 C4 -56.81(17) . .
C2 Rh1 C5 C4 -22.07(16) . .
C6 Rh1 C5 C4 -122.3(2) . .
C4 C5 C6 C7 -3.8(4) . .
Rh1 C5 C6 C7 -105.4(2) . .
C4 C5 C6 Rh1 101.6(2) . .
N3 Rh1 C6 C5 89.86(13) . .
C1 Rh1 C6 C5 -114.31(14) . .
C2 Rh1 C6 C5 -77.19(14) . .
N3 Rh1 C6 C7 -151.74(16) . .
C5 Rh1 C6 C7 118.4(2) . .
C1 Rh1 C6 C7 4.08(17) . .
C2 Rh1 C6 C7 41.21(17) . .
C5 C6 C7 C8 95.0(3) . .
Rh1 C6 C7 C8 14.4(3) . .
C2 C1 C8 C7 -44.6(3) . .
Rh1 C1 C8 C7 36.5(2) . .
C6 C7 C8 C1 -33.5(3) . .
N2 N1 C9 C10 -0.6(2) . .
Rh1 N1 C9 C10 176.74(15) . .
N1 C9 C10 C11 0.4(3) . .
N1 N2 C11 C10 -0.3(2) . .
C15 N2 C11 C10 -172.79(19) . .
C9 C10 C11 N2 0.0(2) . .
N4 N3 C12 C13 0.2(2) . .
Rh1 N3 C12 C13 167.32(17) . .
N3 C12 C13 C14 0.1(3) . .
N3 N4 C14 C13 0.6(3) . .
C15 N4 C14 C13 176.9(2) . .
C12 C13 C14 N4 -0.4(3) . .
C11 N2 C15 N4 -127.0(2) . .
N1 N2 C15 N4 61.2(2) . .
C11 N2 C15 C16 108.2(2) . .
N1 N2 C15 C16 -63.6(2) . .
C14 N4 C15 N2 117.1(2) . .
N3 N4 C15 N2 -66.9(2) . .
C14 N4 C15 C16 -117.4(2) . .
N3 N4 C15 C16 58.6(2) . .
N2 C15 C16 C18 -22.6(2) . 3_656
N4 C15 C16 C18 -146.21(17) . 3_656
N2 C15 C16 C17 161.94(17) . .
N4 C15 C16 C17 38.4(2) . .
C18 C16 C17 C18 0.5(3) 3_656 .
C15 C16 C17 C18 176.05(17) . .
C16 C17 C18 C16 -0.5(3) . 3_656
C43 B1 C19 C24 -98.7(2) . .
C27 B1 C19 C24 22.8(2) . .
C35 B1 C19 C24 141.13(18) . .
C43 B1 C19 C20 74.1(2) . .
C27 B1 C19 C20 -164.44(16) . .
C35 B1 C19 C20 -46.1(2) . .
C24 C19 C20 C21 -1.9(3) . .
B1 C19 C20 C21 -175.17(18) . .
C19 C20 C21 C22 2.0(3) . .
C19 C20 C21 C25 -175.3(2) . .
C20 C21 C22 C23 -0.6(3) . .
C25 C21 C22 C23 176.7(2) . .
C21 C22 C23 C24 -0.8(3) . .
C21 C22 C23 C26 179.3(2) . .
C22 C23 C24 C19 0.8(3) . .
C26 C23 C24 C19 -179.27(19) . .
C20 C19 C24 C23 0.5(3) . .
B1 C19 C24 C23 173.72(18) . .
C20 C21 C25 F4 87.8(3) . .
C22 C21 C25 F4 -89.5(3) . .
C20 C21 C25 F6 -33.4(3) . .
C22 C21 C25 F6 149.3(2) . .
C20 C21 C25 F5 -151.6(2) . .
C22 C21 C25 F5 31.1(3) . .
C22 C23 C26 F1 117.3(3) . .
C24 C23 C26 F1 -62.6(3) . .
C22 C23 C26 F2 -2.3(3) . .
C24 C23 C26 F2 177.8(2) . .
C22 C23 C26 F3 -122.1(2) . .
C24 C23 C26 F3 58.0(3) . .
C43 B1 C27 C32 -21.4(2) . .
C19 B1 C27 C32 -137.19(18) . .
C35 B1 C27 C32 99.2(2) . .
C43 B1 C27 C28 164.98(17) . .
C19 B1 C27 C28 49.2(2) . .
C35 B1 C27 C28 -74.5(2) . .
C32 C27 C28 C29 0.9(3) . .
B1 C27 C28 C29 175.02(18) . .
C27 C28 C29 C30 -1.6(3) . .
C27 C28 C29 C33 177.6(2) . .
C28 C29 C30 C31 1.0(3) . .
C33 C29 C30 C31 -178.3(2) . .
C29 C30 C31 C32 0.3(3) . .
C29 C30 C31 C34 -176.98(19) . .
C28 C27 C32 C31 0.5(3) . .
B1 C27 C32 C31 -173.45(17) . .
C30 C31 C32 C27 -1.1(3) . .
C34 C31 C32 C27 176.26(18) . .
C28 C29 C33 F8A 60.4(17) . .
C30 C29 C33 F8A -120.4(16) . .
C28 C29 C33 F9A -171.9(17) . .
C30 C29 C33 F9A 7.4(17) . .
C28 C29 C33 F7A -52.1(12) . .
C30 C29 C33 F7A 127.2(12) . .
C28 C29 C33 F8 -104.9(4) . .
C30 C29 C33 F8 74.3(4) . .
C28 C29 C33 F7 133.0(3) . .
C30 C29 C33 F7 -47.7(3) . .
C28 C29 C33 F9 16.8(4) . .
C30 C29 C33 F9 -163.9(3) . .
C30 C31 C34 F11 -19.1(3) . .
C32 C31 C34 F11 163.6(2) . .
C30 C31 C34 F12 -141.7(2) . .
C32 C31 C34 F12 41.0(3) . .
C30 C31 C34 F10 100.7(2) . .
C32 C31 C34 F10 -76.6(3) . .
C43 B1 C35 C40 -126.33(19) . .
C19 B1 C35 C40 -10.4(3) . .
C27 B1 C35 C40 111.9(2) . .
C43 B1 C35 C36 56.8(2) . .
C19 B1 C35 C36 172.65(16) . .
C27 B1 C35 C36 -65.0(2) . .
C40 C35 C36 C37 0.8(3) . .
B1 C35 C36 C37 177.99(18) . .
C35 C36 C37 C38 0.8(3) . .
C35 C36 C37 C41 178.82(19) . .
C36 C37 C38 C39 -1.1(3) . .
C41 C37 C38 C39 -179.2(2) . .
C37 C38 C39 C40 0.0(3) . .
C37 C38 C39 C42 177.8(2) . .
C36 C35 C40 C39 -1.9(3) . .
B1 C35 C40 C39 -178.95(19) . .
C38 C39 C40 C35 1.7(3) . .
C42 C39 C40 C35 -176.2(2) . .
C36 C37 C41 F14 -92.3(3) . .
C38 C37 C41 F14 85.8(3) . .
C36 C37 C41 F15 146.7(2) . .
C38 C37 C41 F15 -35.2(3) . .
C36 C37 C41 F13 27.4(3) . .
C38 C37 C41 F13 -154.5(2) . .
C38 C39 C42 F17 -105.7(3) . .
C40 C39 C42 F17 72.1(3) . .
C38 C39 C42 F16 134.4(3) . .
C40 C39 C42 F16 -47.8(3) . .
C38 C39 C42 F18 16.1(4) . .
C40 C39 C42 F18 -166.0(2) . .
C19 B1 C43 C48 -106.13(19) . .
C27 B1 C43 C48 133.06(18) . .
C35 B1 C43 C48 16.1(2) . .
C19 B1 C43 C44 65.9(2) . .
C27 B1 C43 C44 -55.0(2) . .
C35 B1 C43 C44 -171.90(16) . .
C48 C43 C44 C45 0.4(3) . .
B1 C43 C44 C45 -172.18(17) . .
C43 C44 C45 C46 0.6(3) . .
C43 C44 C45 C49 179.99(18) . .
C44 C45 C46 C47 -1.2(3) . .
C49 C45 C46 C47 179.41(19) . .
C45 C46 C47 C48 0.7(3) . .
C45 C46 C47 C50A 174.7(3) . .
C45 C46 C47 C50 -175.8(2) . .
F24A C50A C47 C46 -22.0(6) . .
F23A C50A C47 C46 96.4(5) . .
F22A C50A C47 C46 -143.0(7) . .
F24A C50A C47 C48 151.9(4) . .
F23A C50A C47 C48 -89.7(6) . .
F22A C50A C47 C48 30.8(8) . .
F24A C50A C47 C50 -149(2) . .
F23A C50A C47 C50 -30.6(16) . .
F22A C50A C47 C50 90(2) . .
F22 C50 C47 C46 4.9(4) . .
F23 C50 C47 C46 -115.0(4) . .
F24 C50 C47 C46 127.6(3) . .
F22 C50 C47 C48 -171.7(3) . .
F23 C50 C47 C48 68.3(4) . .
F24 C50 C47 C48 -49.1(4) . .
F22 C50 C47 C50A 62.7(17) . .
F23 C50 C47 C50A -57.3(19) . .
F24 C50 C47 C50A -175(2) . .
C46 C47 C48 C43 0.3(3) . .
C50A C47 C48 C43 -173.3(3) . .
C50 C47 C48 C43 177.1(2) . .
C44 C43 C48 C47 -0.9(3) . .
B1 C43 C48 C47 171.41(18) . .
C44 C45 C49 F19A -50(2) . .
C46 C45 C49 F19A 130(2) . .
C44 C45 C49 F21A -171.1(14) . .
C46 C45 C49 F21A 8.3(14) . .
C44 C45 C49 F20A 66.0(15) . .
C46 C45 C49 F20A -114.6(15) . .
C44 C45 C49 F19 124.5(3) . .
C46 C45 C49 F19 -56.1(3) . .
C44 C45 C49 F21 0.9(3) . .
C46 C45 C49 F21 -179.7(2) . .
C44 C45 C49 F20 -116.2(3) . .
C46 C45 C49 F20 63.2(3) . .
